data_2221786
loop_
_publ_author_name
'Hijji, Yousef M.'
'Oladeinde, Oyebola'
'Butcher, Ray J.'
'Jasinski, Jerry P.'

_publ_section_title
;
 (<i>E</i>)-2-{(2-Hydroxynaphthalen-1-yl)methylene}hydrazinecarboxamide
;
_journal_coeditor_code RK2136
_journal_issue 5
_journal_name_full 'Acta Crystallographica Section E'
_journal_page_first o1111
_journal_page_last o1112
_journal_paper_doi 10.1107/S1600536809014561
_journal_volume 65
_journal_year 2009
_chemical_formula_iupac 'C12 H11 N3 O2'
_chemical_formula_moiety 'C12 H11 N3 O2'
_chemical_formula_sum 'C12 H11 N3 O2'
_chemical_formula_weight 229.24
_chemical_name_systematic
;
(<i>E</i>)-2-{(2-Hydroxynaphthalen-1-yl)methylene}hydrazinecarboxamide
;
_space_group_IT_number 14
_symmetry_cell_setting monoclinic
_symmetry_space_group_name_Hall '-P 2ybc'
_symmetry_space_group_name_H-M 'P 1 21/c 1'
_atom_sites_solution_hydrogens geom
_atom_sites_solution_primary direct
_atom_sites_solution_secondary difmap
_cell_angle_alpha 90.00
_cell_angle_beta 114.647(3)
_cell_angle_gamma 90.00
_cell_formula_units_Z 4
_cell_length_a 16.0886(4)
_cell_length_b 4.72900(10)
_cell_length_c 15.6452(4)
_cell_measurement_reflns_used 4156
_cell_measurement_temperature 200(2)
_cell_measurement_theta_max 73.5003
_cell_measurement_theta_min 5.1602
_cell_volume 1081.89(5)
_computing_cell_refinement '<i>CrysAlisPro</i> (Oxford Diffraction, 2007)'
_computing_data_collection '<i>CrysAlisPro</i> (Oxford Diffraction, 2007)'
_computing_data_reduction '<i>CrysAlis RED</i> (Oxford Diffraction, 2007)'
_computing_molecular_graphics '<i>SHELXTL</i> (Sheldrick, 2008)'
_computing_publication_material
;<i>SHELXTL</i> (Sheldrick, 2008) and
<i>WebMOPro</i> (Schmidt & Polik, 2007)
;
_computing_structure_refinement '<i>SHELXL97</i> (Sheldrick, 2008)'
_computing_structure_solution '<i>SHELXS97</i> (Sheldrick, 2008)'
_diffrn_ambient_temperature 200(2)
_diffrn_detector_area_resol_mean 10.5081
_diffrn_measured_fraction_theta_full 0.979
_diffrn_measured_fraction_theta_max 0.980
_diffrn_measurement_device_type 'Oxford Diffraction Gemini R'
_diffrn_measurement_method '\f and \w'
_diffrn_radiation_monochromator Graphite
_diffrn_radiation_source 'Fine--focus sealed tube'
_diffrn_radiation_type CuK\a
_diffrn_radiation_wavelength 1.54184
_diffrn_reflns_av_R_equivalents 0.0308
_diffrn_reflns_av_sigmaI/netI 0.0207
_diffrn_reflns_limit_h_max 20
_diffrn_reflns_limit_h_min -18
_diffrn_reflns_limit_k_max 5
_diffrn_reflns_limit_k_min -4
_diffrn_reflns_limit_l_max 19
_diffrn_reflns_limit_l_min -19
_diffrn_reflns_number 7383
_diffrn_reflns_theta_full 25.00
_diffrn_reflns_theta_max 73.50
_diffrn_reflns_theta_min 5.67
_diffrn_standards_decay_% <2%
_exptl_absorpt_coefficient_mu 0.818
_exptl_absorpt_correction_T_max 0.907
_exptl_absorpt_correction_T_min 0.819
_exptl_absorpt_correction_type multi-scan
_exptl_absorpt_process_details
;
(CrysAlis RED; Oxford Diffraction, 2007)
;
_exptl_crystal_colour 'Pale yellow'
_exptl_crystal_density_diffrn 1.407
_exptl_crystal_density_method 'Not measured'
_exptl_crystal_description Needle
_exptl_crystal_F_000 480
_exptl_crystal_size_max 0.57
_exptl_crystal_size_mid 0.22
_exptl_crystal_size_min 0.12
_refine_diff_density_max 0.302
_refine_diff_density_min -0.257
_refine_ls_extinction_method none
_refine_ls_goodness_of_fit_ref 1.029
_refine_ls_hydrogen_treatment constr
_refine_ls_matrix_type full
_refine_ls_number_parameters 155
_refine_ls_number_reflns 2135
_refine_ls_number_restraints 0
_refine_ls_restrained_S_all 1.029
_refine_ls_R_factor_all 0.0577
_refine_ls_R_factor_gt 0.0474
_refine_ls_shift/su_max 0.000
_refine_ls_shift/su_mean 0.000
_refine_ls_structure_factor_coef Fsqd
_refine_ls_weighting_details 'calc w=1/[\s^2^(Fo^2^)+(0.0706P)^2^+0.3033P] where P=(Fo^2^+2Fc^2^)/3'
_refine_ls_weighting_scheme calc
_refine_ls_wR_factor_gt 0.1158
_refine_ls_wR_factor_ref 0.1238
_reflns_number_gt 1724
_reflns_number_total 2135
_reflns_threshold_expression >2\s(I)
_cod_data_source_file rk2136.cif
_cod_data_source_block I
_cod_depositor_comments
;
The following automatic conversions were performed:
'_symmetry_cell_setting' value 'Monoclinic' changed to 'monoclinic'
according to '/home/saulius/struct/CIF-dictionaries/cif_core.dic'
dictionary named 'cif_core.dic' version 2.4.1 from
2010-06-29.

'_atom_sites_solution_hydrogens' value 'Geom' changed to
'geom' according to '/home/saulius/struct/CIF-dictionaries/cif_core.dic'
dictionary named 'cif_core.dic' version 2.4.1 from
2010-06-29.

'_atom_sites_solution_primary' value 'Direct' changed to
'direct' according to '/home/saulius/struct/CIF-dictionaries/cif_core.dic'
dictionary named 'cif_core.dic' version 2.4.1 from
2010-06-29.

'_atom_sites_solution_secondary' value 'Difmap' changed to
'difmap' according to '/home/saulius/struct/CIF-dictionaries/cif_core.dic'
dictionary named 'cif_core.dic' version 2.4.1 from
2010-06-29.

'_refine_ls_matrix_type' value 'Full' changed to 'full'
according to '/home/saulius/struct/CIF-dictionaries/cif_core.dic'
dictionary named 'cif_core.dic' version 2.4.1 from
2010-06-29.

'_refine_ls_weighting_scheme' value 'Calc' changed to 'calc'
according to '/home/saulius/struct/CIF-dictionaries/cif_core.dic'
dictionary named 'cif_core.dic' version 2.4.1 from 2010-06-29.

Automatic conversion script
Id: cif_fix_enum 1527 2010-12-29 10:47:43Z saulius 

The following automatic conversions were performed:

'_symmetry_cell_setting' value 'Monoclinic' changed to 'monoclinic'
according to /home/saulius/struct/CIF-dictionaries/cif_core.dic
dictionary named 'cif_core.dic' version 2.4.1 from
2010-06-29.

'_atom_sites_solution_hydrogens' value 'Geom' changed to
'geom' according to
/home/saulius/struct/CIF-dictionaries/cif_core.dic dictionary named
'cif_core.dic' version 2.4.1 from
2010-06-29.

'_atom_sites_solution_primary' value 'Direct' changed to
'direct' according to
/home/saulius/struct/CIF-dictionaries/cif_core.dic dictionary named
'cif_core.dic' version 2.4.1 from
2010-06-29.

'_atom_sites_solution_secondary' value 'Difmap' changed
to 'difmap' according to
/home/saulius/struct/CIF-dictionaries/cif_core.dic dictionary named
'cif_core.dic' version 2.4.1 from
2010-06-29.

'_refine_ls_matrix_type' value 'Full' changed to 'full'
according to /home/saulius/struct/CIF-dictionaries/cif_core.dic
dictionary named 'cif_core.dic' version 2.4.1 from
2010-06-29.

'_refine_ls_weighting_scheme' value 'Calc' changed to
'calc' according to
/home/saulius/struct/CIF-dictionaries/cif_core.dic dictionary named
'cif_core.dic' version 2.4.1 from 2010-06-29.

Automatic conversion script
Id: cif_fix_values 1715 2011-07-08 13:25:40Z adriana 
;
_cod_original_sg_symbol_H-M 'P 21/c'
_cod_database_code 2221786
_cod_database_fobs_code 2221786

loop_
_symmetry_equiv_pos_as_xyz
'x, y, z'
'-x, y+1/2, -z+1/2'
'-x, -y, -z'
'x, -y-1/2, z-1/2'

loop_
_atom_site_type_symbol
_atom_site_label
_atom_site_fract_x
_atom_site_fract_y
_atom_site_fract_z
_atom_site_U_iso_or_equiv
_atom_site_adp_type
_atom_site_calc_flag
_atom_site_refinement_flags
_atom_site_occupancy
_atom_site_disorder_assembly
_atom_site_disorder_group
O O1 0.31323(8) 0.7964(3) 0.22177(8) 0.0437(3) Uani d . 1 . .
H H1O 0.3498 0.6774 0.2579 0.052 Uiso calc R 1 . .
O O2 0.56353(8) -0.0031(2) 0.42849(8) 0.0369(3) Uani d . 1 . .
N N1 0.38963(8) 0.4986(3) 0.37070(9) 0.0317(3) Uani d . 1 . .
N N2 0.44479(9) 0.2745(3) 0.41411(9) 0.0332(3) Uani d . 1 . .
H H2A 0.4322 0.1678 0.4533 0.040 Uiso calc R 1 . .
N N3 0.54082(10) 0.4022(3) 0.34432(10) 0.0391(4) Uani d . 1 . .
H H3A 0.5881 0.3706 0.3312 0.047 Uiso calc R 1 . .
H H3B 0.5076 0.5557 0.3231 0.047 Uiso calc R 1 . .
C C1 0.26235(9) 0.7936(3) 0.34640(10) 0.0280(3) Uani d . 1 . .
C C2 0.25746(10) 0.8928(4) 0.26045(10) 0.0325(4) Uani d . 1 . .
C C3 0.19255(11) 1.0963(4) 0.20808(11) 0.0391(4) Uani d . 1 . .
H H3C 0.1902 1.1586 0.1494 0.047 Uiso calc R 1 . .
C C4 0.13328(11) 1.2044(4) 0.24071(12) 0.0386(4) Uani d . 1 . .
H H4A 0.0896 1.3413 0.2044 0.046 Uiso calc R 1 . .
C C5 0.13540(10) 1.1162(3) 0.32839(11) 0.0325(4) Uani d . 1 . .
C C6 0.07427(11) 1.2315(4) 0.36314(12) 0.0408(4) Uani d . 1 . .
H H6A 0.0312 1.3707 0.3274 0.049 Uiso calc R 1 . .
C C7 0.07638(12) 1.1455(4) 0.44726(13) 0.0438(4) Uani d . 1 . .
H H7A 0.0345 1.2225 0.4694 0.053 Uiso calc R 1 . .
C C8 0.14048(12) 0.9437(4) 0.50068(12) 0.0414(4) Uani d . 1 . .
H H8A 0.1419 0.8849 0.5593 0.050 Uiso calc R 1 . .
C C9 0.20126(10) 0.8293(4) 0.46977(11) 0.0348(4) Uani d . 1 . .
H H9A 0.2447 0.6942 0.5077 0.042 Uiso calc R 1 . .
C C10 0.20044(9) 0.9091(3) 0.38214(10) 0.0287(3) Uani d . 1 . .
C C11 0.32667(10) 0.5704(3) 0.39663(10) 0.0291(3) Uani d . 1 . .
H H11A 0.3220 0.4782 0.4484 0.035 Uiso calc R 1 . .
C C12 0.51931(10) 0.2162(3) 0.39678(10) 0.0303(3) Uani d . 1 . .

loop_
_atom_site_aniso_label
_atom_site_aniso_U_11
_atom_site_aniso_U_22
_atom_site_aniso_U_33
_atom_site_aniso_U_12
_atom_site_aniso_U_13
_atom_site_aniso_U_23
O1 0.0468(7) 0.0513(8) 0.0418(6) 0.0135(6) 0.0272(5) 0.0132(5)
O2 0.0394(6) 0.0298(6) 0.0446(6) 0.0091(5) 0.0208(5) 0.0026(5)
N1 0.0305(6) 0.0290(7) 0.0354(6) 0.0038(5) 0.0135(5) 0.0024(5)
N2 0.0337(7) 0.0283(7) 0.0408(7) 0.0063(5) 0.0187(6) 0.0074(5)
N3 0.0418(7) 0.0330(8) 0.0523(8) 0.0081(6) 0.0293(6) 0.0057(6)
C1 0.0251(7) 0.0271(8) 0.0302(7) -0.0010(6) 0.0098(6) 0.0006(6)
C2 0.0321(8) 0.0330(9) 0.0334(7) 0.0003(6) 0.0145(6) 0.0011(6)
C3 0.0410(9) 0.0404(10) 0.0333(8) 0.0023(7) 0.0129(7) 0.0090(7)
C4 0.0319(8) 0.0347(9) 0.0408(8) 0.0056(7) 0.0068(6) 0.0065(7)
C5 0.0252(7) 0.0282(8) 0.0400(8) -0.0020(6) 0.0095(6) -0.0039(6)
C6 0.0293(8) 0.0355(9) 0.0531(10) 0.0042(7) 0.0127(7) -0.0048(7)
C7 0.0355(8) 0.0447(10) 0.0569(10) -0.0011(7) 0.0249(8) -0.0148(8)
C8 0.0410(9) 0.0459(10) 0.0426(9) -0.0037(8) 0.0226(7) -0.0081(8)
C9 0.0332(8) 0.0363(9) 0.0352(8) 0.0024(6) 0.0146(6) -0.0016(6)
C10 0.0247(7) 0.0263(8) 0.0333(7) -0.0036(6) 0.0103(6) -0.0045(6)
C11 0.0293(7) 0.0279(8) 0.0296(7) -0.0002(6) 0.0119(6) 0.0002(6)
C12 0.0305(7) 0.0289(8) 0.0310(7) 0.0008(6) 0.0125(6) -0.0044(6)

loop_
_atom_type_symbol
_atom_type_description
_atom_type_scat_dispersion_real
_atom_type_scat_dispersion_imag
_atom_type_scat_source
C C 0.0181 0.0091 'International Tables Vol C Tables 4.2.6.8 and 6.1.1.4'
H H 0.0000 0.0000 'International Tables Vol C Tables 4.2.6.8 and 6.1.1.4'
N N 0.0311 0.0180 'International Tables Vol C Tables 4.2.6.8 and 6.1.1.4'
O O 0.0492 0.0322 'International Tables Vol C Tables 4.2.6.8 and 6.1.1.4'

loop_
_geom_angle_atom_site_label_1
_geom_angle_atom_site_label_2
_geom_angle_atom_site_label_3
_geom_angle_site_symmetry_1
_geom_angle_site_symmetry_3
_geom_angle
_geom_angle_publ_flag
C2 O1 H1O . . 109.5 ?
C11 N1 N2 . . 118.82(13) ?
C12 N2 N1 . . 120.02(13) ?
C12 N2 H2A . . 120.0 ?
N1 N2 H2A . . 120.0 ?
C12 N3 H3A . . 120.0 ?
C12 N3 H3B . . 120.0 ?
H3A N3 H3B . . 120.0 ?
C2 C1 C10 . . 118.52(13) ?
C2 C1 C11 . . 120.34(14) ?
C10 C1 C11 . . 121.10(13) ?
O1 C2 C1 . . 122.44(14) ?
O1 C2 C3 . . 116.10(14) ?
C1 C2 C3 . . 121.45(14) ?
C4 C3 C2 . . 120.48(15) ?
C4 C3 H3C . . 119.8 ?
C2 C3 H3C . . 119.8 ?
C3 C4 C5 . . 121.03(15) ?
C3 C4 H4A . . 119.5 ?
C5 C4 H4A . . 119.5 ?
C6 C5 C4 . . 121.10(15) ?
C6 C5 C10 . . 119.67(15) ?
C4 C5 C10 . . 119.23(14) ?
C7 C6 C5 . . 120.90(16) ?
C7 C6 H6A . . 119.6 ?
C5 C6 H6A . . 119.6 ?
C6 C7 C8 . . 119.71(16) ?
C6 C7 H7A . . 120.1 ?
C8 C7 H7A . . 120.1 ?
C9 C8 C7 . . 121.05(16) ?
C9 C8 H8A . . 119.5 ?
C7 C8 H8A . . 119.5 ?
C8 C9 C10 . . 121.09(15) ?
C8 C9 H9A . . 119.5 ?
C10 C9 H9A . . 119.5 ?
C9 C10 C5 . . 117.57(14) ?
C9 C10 C1 . . 123.14(14) ?
C5 C10 C1 . . 119.29(14) ?
N1 C11 C1 . . 119.82(13) ?
N1 C11 H11A . . 120.1 ?
C1 C11 H11A . . 120.1 ?
O2 C12 N3 . . 122.81(14) ?
O2 C12 N2 . . 119.71(14) ?
N3 C12 N2 . . 117.48(14) ?

loop_
_geom_bond_atom_site_label_1
_geom_bond_atom_site_label_2
_geom_bond_site_symmetry_2
_geom_bond_distance
_geom_bond_publ_flag
O1 C2 . 1.3534(19) ?
O1 H1O . 0.8400 ?
O2 C12 . 1.2386(18) ?
N1 C11 . 1.284(2) ?
N1 N2 . 1.3674(18) ?
N2 C12 . 1.3630(19) ?
N2 H2A . 0.8800 ?
N3 C12 . 1.343(2) ?
N3 H3A . 0.8800 ?
N3 H3B . 0.8800 ?
C1 C2 . 1.395(2) ?
C1 C10 . 1.438(2) ?
C1 C11 . 1.457(2) ?
C2 C3 . 1.405(2) ?
C3 C4 . 1.355(2) ?
C3 H3C . 0.9500 ?
C4 C5 . 1.421(2) ?
C4 H4A . 0.9500 ?
C5 C6 . 1.416(2) ?
C5 C10 . 1.424(2) ?
C6 C7 . 1.364(3) ?
C6 H6A . 0.9500 ?
C7 C8 . 1.398(3) ?
C7 H7A . 0.9500 ?
C8 C9 . 1.370(2) ?
C8 H8A . 0.9500 ?
C9 C10 . 1.417(2) ?
C9 H9A . 0.9500 ?
C11 H11A . 0.9500 ?

loop_
_geom_hbond_atom_site_label_D
_geom_hbond_atom_site_label_H
_geom_hbond_atom_site_label_A
_geom_hbond_site_symmetry_A
_geom_hbond_distance_DH
_geom_hbond_distance_HA
_geom_hbond_distance_DA
_geom_hbond_angle_DHA
O1 H1O N1 . 0.84 1.82 2.5562(17) 146.2
N2 H2A O2 3_656 0.88 1.98 2.8290(17) 161.2
N3 H3A O1 2_645 0.88 2.10 2.9762(18) 171.3
N3 H3B O2 1_565 0.88 2.58 3.0618(18) 115.6

loop_
_geom_torsion_atom_site_label_1
_geom_torsion_atom_site_label_2
_geom_torsion_atom_site_label_3
_geom_torsion_atom_site_label_4
_geom_torsion_site_symmetry_1
_geom_torsion_site_symmetry_2
_geom_torsion_site_symmetry_3
_geom_torsion_site_symmetry_4
_geom_torsion
_geom_torsion_publ_flag
C11 N1 N2 C12 . . . . -171.55(13) ?
C10 C1 C2 O1 . . . . 179.81(14) ?
C11 C1 C2 O1 . . . . -2.4(2) ?
C10 C1 C2 C3 . . . . -1.4(2) ?
C11 C1 C2 C3 . . . . 176.35(15) ?
O1 C2 C3 C4 . . . . 179.62(15) ?
C1 C2 C3 C4 . . . . 0.8(3) ?
C2 C3 C4 C5 . . . . 0.2(3) ?
C3 C4 C5 C6 . . . . 179.19(15) ?
C3 C4 C5 C10 . . . . -0.5(2) ?
C4 C5 C6 C7 . . . . 179.81(15) ?
C10 C5 C6 C7 . . . . -0.5(2) ?
C5 C6 C7 C8 . . . . 0.9(3) ?
C6 C7 C8 C9 . . . . -0.3(3) ?
C7 C8 C9 C10 . . . . -0.8(3) ?
C8 C9 C10 C5 . . . . 1.2(2) ?
C8 C9 C10 C1 . . . . -179.55(15) ?
C6 C5 C10 C9 . . . . -0.6(2) ?
C4 C5 C10 C9 . . . . 179.18(14) ?
C6 C5 C10 C1 . . . . -179.86(14) ?
C4 C5 C10 C1 . . . . -0.1(2) ?
C2 C1 C10 C9 . . . . -178.19(14) ?
C11 C1 C10 C9 . . . . 4.1(2) ?
C2 C1 C10 C5 . . . . 1.1(2) ?
C11 C1 C10 C5 . . . . -176.66(13) ?
N2 N1 C11 C1 . . . . -175.06(13) ?
C2 C1 C11 N1 . . . . 12.1(2) ?
C10 C1 C11 N1 . . . . -170.23(13) ?
N1 N2 C12 O2 . . . . -172.55(13) ?
N1 N2 C12 N3 . . . . 6.8(2) ?

loop_
_cod_related_entry_id
_cod_related_entry_database
_cod_related_entry_code
1 ChemSpider 12984456
